data_4333675
loop_
_publ_author_name
'Fabrice Pointillart'
'Boris Le Guennic'
'Olivier Maury'
'St\'ephane Golhen'
'Olivier Cador'
'Lahc\`ene Ouahab'

_publ_section_title
;
 Lanthanide Dinuclear Complexes Involving
 Tetrathiafulvalene-3-pyridine-N-oxide Ligand: Semiconductor Radical Salt,
 Magnetic, and Photophysical Studies
;
_journal_name_full 'Inorganic Chemistry'
_journal_page_first 1398
_journal_page_last 1408
_journal_paper_doi 10.1021/ic302095h
_journal_volume 52
_journal_year 2013
_chemical_formula_sum 'C22 H14 B4 F13 N2 O2 S8'
_chemical_formula_weight 885.15
_chemical_name_systematic
;
 ?
;
_space_group_IT_number 56
_symmetry_cell_setting orthorhombic
_symmetry_space_group_name_Hall '-P 2ac 2bc'
_symmetry_space_group_name_H-M 'P n a a'
_atom_sites_solution_hydrogens geom
_atom_sites_solution_primary direct
_atom_sites_solution_secondary difmap
_audit_creation_method SHELXL-97
_cell_angle_alpha 90.00
_cell_angle_beta 90.00
_cell_angle_gamma 90.00
_cell_formula_units_Z 4
_cell_length_a 12.3485(5)
_cell_length_b 13.4518(11)
_cell_length_c 19.6002(15)
_cell_measurement_reflns_used 6281
_cell_measurement_temperature 293(2)
_cell_measurement_theta_max 26.022
_cell_measurement_theta_min 0.998
_cell_volume 3255.8(4)
_computing_structure_refinement 'SHELXL-97 (Sheldrick, 1997)'
_diffrn_ambient_temperature 293(2)
_diffrn_measured_fraction_theta_full 0.981
_diffrn_measured_fraction_theta_max 0.981
_diffrn_radiation_monochromator graphite
_diffrn_radiation_source 'fine-focus sealed tube'
_diffrn_radiation_type MoK\a
_diffrn_radiation_wavelength 0.71073
_diffrn_reflns_av_R_equivalents 0.0741
_diffrn_reflns_av_sigmaI/netI 0.0577
_diffrn_reflns_limit_h_max 13
_diffrn_reflns_limit_h_min -14
_diffrn_reflns_limit_k_max 16
_diffrn_reflns_limit_k_min -16
_diffrn_reflns_limit_l_max 24
_diffrn_reflns_limit_l_min -24
_diffrn_reflns_number 11258
_diffrn_reflns_theta_full 26.04
_diffrn_reflns_theta_max 26.04
_diffrn_reflns_theta_min 1.84
_exptl_absorpt_coefficient_mu 0.653
_exptl_absorpt_correction_type none
_exptl_crystal_colour Dark_blue
_exptl_crystal_density_diffrn 1.806
_exptl_crystal_description plates
_exptl_crystal_F_000 1764
_exptl_crystal_size_max 0.10
_exptl_crystal_size_mid 0.09
_exptl_crystal_size_min 0.05
_refine_diff_density_max 0.867
_refine_diff_density_min -0.550
_refine_diff_density_rms 0.093
_refine_ls_extinction_method none
_refine_ls_goodness_of_fit_ref 1.040
_refine_ls_hydrogen_treatment constr
_refine_ls_matrix_type full
_refine_ls_number_parameters 250
_refine_ls_number_reflns 3165
_refine_ls_number_restraints 0
_refine_ls_restrained_S_all 1.040
_refine_ls_R_factor_all 0.1055
_refine_ls_R_factor_gt 0.0628
_refine_ls_shift/su_max 0.000
_refine_ls_shift/su_mean 0.000
_refine_ls_structure_factor_coef Fsqd
_refine_ls_weighting_details 'calc w=1/[\s^2^(Fo^2^)+(0.0998P)^2^+4.0297P] where P=(Fo^2^+2Fc^2^)/3'
_refine_ls_weighting_scheme calc
_refine_ls_wR_factor_gt 0.1655
_refine_ls_wR_factor_ref 0.1930
_reflns_number_gt 2028
_reflns_number_total 3165
_reflns_threshold_expression >2sigma(I)
_cod_data_source_file ic302095h_si_002_1.cif
_cod_data_source_block importfpr343ox
_cod_database_code 4333675

loop_
_symmetry_equiv_pos_as_xyz
'x, y, z'
'-x+1/2, -y, z+1/2'
'x, -y+1/2, -z+1/2'
'-x+1/2, y+1/2, -z'
'-x, -y, -z'
'x-1/2, y, -z-1/2'
'-x, y-1/2, z-1/2'
'x-1/2, -y-1/2, z'

loop_
_atom_site_label
_atom_site_type_symbol
_atom_site_fract_x
_atom_site_fract_y
_atom_site_fract_z
_atom_site_U_iso_or_equiv
_atom_site_adp_type
_atom_site_occupancy
_atom_site_symmetry_multiplicity
_atom_site_calc_flag
_atom_site_refinement_flags
F1 F 0.0590(3) 0.6074(3) 0.97473(19) 0.0717(12) Uani 1 1 d .
F2 F -0.1212(3) 0.6233(3) 0.97187(17) 0.0662(11) Uani 1 1 d .
F3 F -0.0173(4) 0.6971(3) 0.8916(2) 0.0871(14) Uani 1 1 d .
F4 F 0.3242(3) 0.8329(3) 0.7658(2) 0.0734(12) Uani 1 1 d .
F7 F 0.5346(8) 0.2500 0.7500 0.235(8) Uani 1 2 d S
F8 F 0.4407(8) 0.3479(8) 0.7759(5) 0.099(3) Uani 0.50 1 d P
F9 F 0.3725(7) 0.2220(8) 0.8044(4) 0.093(3) Uani 0.50 1 d P
B1 B -0.0300(5) 0.6184(5) 0.9345(4) 0.0478(15) Uani 1 1 d .
B2 B 0.2647(11) 0.7367(15) 0.7697(7) 0.053(4) Uani 0.50 1 d P
B3 B 0.4276(8) 0.2500 0.7500 0.056(3) Uani 1 2 d S
C1 C -0.2396(5) 0.6522(5) 0.4330(3) 0.0526(15) Uani 1 1 d .
H1 H -0.3116 0.6536 0.4190 0.063 Uiso 1 1 calc R
C2 C -0.1596(5) 0.6819(5) 0.3918(3) 0.0520(15) Uani 1 1 d .
H2 H -0.1734 0.7048 0.3479 0.062 Uiso 1 1 calc R
C3 C -0.0670(4) 0.6290(4) 0.5018(3) 0.0377(11) Uani 1 1 d .
C4 C 0.0078(4) 0.6057(4) 0.5523(3) 0.0372(12) Uani 1 1 d .
C5 C 0.1789(4) 0.5879(4) 0.6229(3) 0.0404(12) Uani 1 1 d .
H5 H 0.2505 0.5880 0.6376 0.049 Uiso 1 1 calc R
C6 C 0.0987(4) 0.5583(4) 0.6645(3) 0.0371(12) Uani 1 1 d .
C7 C 0.1113(4) 0.5226(4) 0.7353(3) 0.0351(11) Uani 1 1 d .
C8 C 0.2012(4) 0.4694(4) 0.7572(3) 0.0414(12) Uani 1 1 d .
H8 H 0.2576 0.4562 0.7271 0.050 Uiso 1 1 calc R
C9 C 0.2065(4) 0.4364(4) 0.8236(3) 0.0458(13) Uani 1 1 d .
H9 H 0.2670 0.4013 0.8383 0.055 Uiso 1 1 calc R
C10 C 0.1239(4) 0.4548(4) 0.8679(3) 0.0460(14) Uani 1 1 d .
H10 H 0.1263 0.4306 0.9123 0.055 Uiso 1 1 calc R
C11 C 0.0298(4) 0.5439(4) 0.7825(3) 0.0382(12) Uani 1 1 d .
H11 H -0.0298 0.5820 0.7700 0.046 Uiso 1 1 calc R
N1 N 0.0389(3) 0.5087(3) 0.8461(2) 0.0392(10) Uani 1 1 d .
O1 O -0.0453(3) 0.5251(3) 0.89033(19) 0.0463(10) Uani 1 1 d .
S1 S -0.20376(10) 0.61138(12) 0.51307(7) 0.0469(4) Uani 1 1 d .
S2 S -0.02996(12) 0.67571(11) 0.42378(7) 0.0465(4) Uani 1 1 d .
S3 S 0.14517(10) 0.62561(11) 0.54206(7) 0.0415(4) Uani 1 1 d .
S4 S -0.03028(10) 0.56064(11) 0.63000(7) 0.0413(4) Uani 1 1 d .
F5 F 0.2509(9) 0.7082(8) 0.8344(6) 0.104(3) Uani 0.50 1 d P
F6 F 0.1682(5) 0.7500 0.7500 0.109(3) Uani 1 2 d S

loop_
_atom_site_aniso_label
_atom_site_aniso_U_11
_atom_site_aniso_U_22
_atom_site_aniso_U_33
_atom_site_aniso_U_23
_atom_site_aniso_U_13
_atom_site_aniso_U_12
F1 0.0498(19) 0.101(3) 0.064(2) -0.024(2) -0.0100(17) 0.0001(19)
F2 0.0507(19) 0.099(3) 0.049(2) -0.022(2) 0.0018(15) 0.0100(19)
F3 0.135(4) 0.054(3) 0.071(3) -0.002(2) 0.011(3) 0.002(2)
F4 0.055(2) 0.075(3) 0.090(3) -0.024(2) 0.0111(19) -0.0196(19)
F7 0.098(7) 0.38(2) 0.223(15) 0.103(15) 0.000 0.000
F8 0.119(8) 0.081(7) 0.097(7) -0.035(6) -0.006(6) -0.015(6)
F9 0.092(6) 0.139(9) 0.047(5) 0.010(5) 0.042(4) -0.045(6)
B1 0.039(3) 0.052(4) 0.052(4) 0.005(3) -0.002(3) 0.001(3)
B2 0.048(7) 0.059(11) 0.051(12) -0.023(10) -0.017(5) 0.000(7)
B3 0.041(5) 0.076(8) 0.052(6) -0.013(6) 0.000 0.000
C1 0.049(3) 0.063(4) 0.046(3) 0.001(3) -0.011(3) 0.013(3)
C2 0.066(4) 0.049(4) 0.040(3) -0.002(3) -0.014(3) 0.009(3)
C3 0.038(2) 0.039(3) 0.036(3) -0.003(2) 0.002(2) -0.002(2)
C4 0.031(2) 0.045(3) 0.036(3) -0.003(2) 0.0037(19) -0.001(2)
C5 0.034(3) 0.053(3) 0.035(3) -0.004(2) 0.001(2) -0.006(2)
C6 0.030(2) 0.044(3) 0.037(3) -0.001(2) -0.001(2) 0.000(2)
C7 0.034(2) 0.037(3) 0.034(3) -0.003(2) 0.002(2) -0.001(2)
C8 0.035(2) 0.047(3) 0.042(3) -0.004(3) -0.001(2) 0.006(2)
C9 0.042(3) 0.045(3) 0.051(3) -0.001(3) -0.008(2) 0.008(2)
C10 0.048(3) 0.048(4) 0.042(3) 0.006(3) -0.007(2) 0.004(3)
C11 0.033(2) 0.048(3) 0.033(3) 0.002(2) 0.000(2) 0.002(2)
N1 0.038(2) 0.046(3) 0.034(2) 0.001(2) 0.0033(18) 0.0031(19)
O1 0.0383(19) 0.061(3) 0.039(2) -0.0019(19) 0.0093(15) -0.0022(17)
S1 0.0331(7) 0.0661(10) 0.0417(8) 0.0031(7) 0.0000(5) 0.0039(6)
S2 0.0514(8) 0.0511(9) 0.0369(7) 0.0043(6) 0.0024(6) -0.0055(6)
S3 0.0330(7) 0.0525(9) 0.0390(7) 0.0044(6) 0.0025(5) -0.0071(5)
S4 0.0301(6) 0.0578(9) 0.0358(7) 0.0053(6) 0.0020(5) -0.0004(6)
F5 0.139(9) 0.082(7) 0.093(8) 0.000(6) 0.044(6) 0.013(6)
F6 0.048(3) 0.078(5) 0.201(9) -0.046(5) 0.000 0.000

loop_
_atom_type_symbol
_atom_type_description
_atom_type_scat_dispersion_real
_atom_type_scat_dispersion_imag
_atom_type_scat_source
C C 0.0033 0.0016 'International Tables Vol C Tables 4.2.6.8 and 6.1.1.4'
H H 0.0000 0.0000 'International Tables Vol C Tables 4.2.6.8 and 6.1.1.4'
F F 0.0171 0.0103 'International Tables Vol C Tables 4.2.6.8 and 6.1.1.4'
N N 0.0061 0.0033 'International Tables Vol C Tables 4.2.6.8 and 6.1.1.4'
O O 0.0106 0.0060 'International Tables Vol C Tables 4.2.6.8 and 6.1.1.4'
P P 0.1023 0.0942 'International Tables Vol C Tables 4.2.6.8 and 6.1.1.4'
S S 0.1246 0.1234 'International Tables Vol C Tables 4.2.6.8 and 6.1.1.4'
B B 0.0013 0.0007 'International Tables Vol C Tables 4.2.6.8 and 6.1.1.4'

loop_
_geom_angle_atom_site_label_1
_geom_angle_atom_site_label_2
_geom_angle_atom_site_label_3
_geom_angle
_geom_angle_site_symmetry_1
_geom_angle_site_symmetry_3
B2 F4 B2 34.2(11) 3_566 .
F2 B1 F1 111.4(5) . .
F2 B1 F3 113.3(6) . .
F1 B1 F3 110.5(5) . .
F2 B1 O1 104.1(5) . .
F1 B1 O1 109.7(5) . .
F3 B1 O1 107.6(5) . .
B2 B2 F6 70.4(7) 3_566 .
B2 B2 F5 169(3) 3_566 .
F6 B2 F5 102.1(12) . .
B2 B2 F4 80.0(19) 3_566 3_566
F6 B2 F4 116.3(11) . 3_566
F5 B2 F4 110.6(14) . 3_566
B2 B2 F4 66(2) 3_566 .
F6 B2 F4 109.0(13) . .
F5 B2 F4 111.2(11) . .
F4 B2 F4 107.6(10) 3_566 .
F9 B3 F9 117.9(11) 3_556 .
F9 B3 F7 121.0(6) 3_556 .
F9 B3 F7 121.0(6) . .
F9 B3 F8 92.0(7) 3_556 3_556
F9 B3 F8 94.7(7) . 3_556
F7 B3 F8 83.5(6) . 3_556
F9 B3 F8 94.7(7) 3_556 .
F9 B3 F8 92.0(7) . .
F7 B3 F8 83.5(6) . .
F8 B3 F8 167.0(11) 3_556 .
C2 C1 S1 117.1(5) . .
C1 C2 S2 116.9(5) . .
C4 C3 S2 122.7(4) . .
C4 C3 S1 122.0(4) . .
S2 C3 S1 115.3(3) . .
C3 C4 S4 122.2(4) . .
C3 C4 S3 122.3(4) . .
S4 C4 S3 115.4(3) . .
C6 C5 S3 118.0(4) . .
C5 C6 C7 126.0(4) . .
C5 C6 S4 115.9(4) . .
C7 C6 S4 118.1(4) . .
C8 C7 C11 118.5(5) . .
C8 C7 C6 122.8(4) . .
C11 C7 C6 118.7(4) . .
C9 C8 C7 119.8(5) . .
C10 C9 C8 120.6(5) . .
N1 C10 C9 118.7(5) . .
N1 C11 C7 119.0(5) . .
C11 N1 C10 123.5(5) . .
C11 N1 O1 118.0(4) . .
C10 N1 O1 118.5(4) . .
N1 O1 B1 113.3(4) . .
C3 S1 C1 95.2(3) . .
C3 S2 C2 95.4(3) . .
C5 S3 C4 94.9(2) . .
C4 S4 C6 95.8(2) . .
B2 F6 B2 39.3(14) . 3_566

loop_
_geom_bond_atom_site_label_1
_geom_bond_atom_site_label_2
_geom_bond_distance
_geom_bond_site_symmetry_2
F1 B1 1.361(7) .
F2 B1 1.346(7) .
F3 B1 1.360(8) .
F4 B2 1.379(18) 3_566
F4 B2 1.490(19) .
F7 B3 1.321(13) .
F8 B3 1.421(9) .
F9 B3 1.320(8) .
B1 O1 1.536(8) .
B2 B2 0.85(3) 3_566
B2 F6 1.266(14) .
B2 F5 1.336(17) .
B2 F4 1.379(18) 3_566
B3 F9 1.320(8) 3_556
B3 F8 1.421(9) 3_556
C1 C2 1.337(9) .
C1 S1 1.721(6) .
C2 S2 1.721(6) .
C3 C4 1.390(7) .
C3 S2 1.715(5) .
C3 S1 1.720(5) .
C4 S4 1.705(5) .
C4 S3 1.729(5) .
C5 C6 1.343(7) .
C5 S3 1.715(5) .
C6 C7 1.477(7) .
C6 S4 1.730(5) .
C7 C8 1.389(7) .
C7 C11 1.397(7) .
C8 C9 1.376(8) .
C9 C10 1.362(8) .
C10 N1 1.346(7) .
C11 N1 1.337(6) .
N1 O1 1.371(5) .
F6 B2 1.266(14) 3_566
